data_1553285
loop_
_publ_author_name
'Cao, Ming-Ming'
'Zhang, Yu'
'Huang, Sheng-Dian'
'Di, Ying-Tong'
'Peng, Zong-Gen'
'Jiang, Jian-Dong'
'Yuan, Chun-Mao'
'Chen, Duo-Zhi'
'Li, Shun-Lin'
'He, Hong-Ping'
'Hao, Xiao-Jiang'

_publ_section_title
;
 Alkaloids with Different Carbon Units from Myrioneuron faberi.
;
_journal_issue 11
_journal_name_full 'Journal of natural products'
_journal_page_first 2609
_journal_page_last 2616
_journal_paper_doi 10.1021/acs.jnatprod.5b00543
_journal_volume 78
_journal_year 2015
_chemical_absolute_configuration ad
_chemical_formula_moiety 'C16 H24 N2 O, 1/3(H2 O)'
_chemical_formula_sum 'C16 H24.6667 N2 O1.3333'
_chemical_formula_weight 266.38
_space_group_IT_number 19
_space_group_name_Hall 'P 2ac 2ab'
_space_group_name_H-M_alt 'P 21 21 21'
_symmetry_cell_setting orthorhombic
_symmetry_space_group_name_Hall 'P 2ac 2ab'
_symmetry_space_group_name_H-M 'P 21 21 21'
_atom_sites_solution_hydrogens geom
_atom_sites_solution_primary direct
_atom_sites_solution_secondary difmap
_audit_creation_method SHELXL-97
_cell_angle_alpha 90.00
_cell_angle_beta 90.00
_cell_angle_gamma 90.00
_cell_formula_units_Z 12
_cell_length_a 9.7135(3)
_cell_length_b 13.9213(4)
_cell_length_c 31.7069(8)
_cell_measurement_reflns_used 9175
_cell_measurement_temperature 100(2)
_cell_measurement_theta_max 68.94
_cell_measurement_theta_min 4.55
_cell_volume 4287.6(2)
_computing_cell_refinement 'Bruker SAINT'
_computing_data_collection 'Bruker APEX2'
_computing_data_reduction 'Bruker SAINT'
_computing_molecular_graphics 'Bruker SHELXTL'
_computing_publication_material 'Bruker SHELXTL'
_computing_structure_refinement 'SHELXL-97 (Sheldrick, 2008)'
_computing_structure_solution 'SHELXS-97 (Sheldrick, 2008)'
_diffrn_ambient_temperature 100(2)
_diffrn_measured_fraction_theta_full 0.938
_diffrn_measured_fraction_theta_max 0.938
_diffrn_measurement_device_type 'Bruker APEX-II CCD'
_diffrn_measurement_method '\f and \w scans'
_diffrn_radiation_monochromator graphite
_diffrn_radiation_source 'fine-focus sealed tube'
_diffrn_radiation_type CuK\a
_diffrn_radiation_wavelength 1.54178
_diffrn_reflns_av_R_equivalents 0.0353
_diffrn_reflns_av_sigmaI/netI 0.0355
_diffrn_reflns_limit_h_max 10
_diffrn_reflns_limit_h_min -9
_diffrn_reflns_limit_k_max 15
_diffrn_reflns_limit_k_min -16
_diffrn_reflns_limit_l_max 38
_diffrn_reflns_limit_l_min -33
_diffrn_reflns_number 19888
_diffrn_reflns_theta_full 69.37
_diffrn_reflns_theta_max 69.37
_diffrn_reflns_theta_min 2.79
_exptl_absorpt_coefficient_mu 0.617
_exptl_absorpt_correction_T_max 0.8609
_exptl_absorpt_correction_T_min 0.4786
_exptl_absorpt_correction_type multi-scan
_exptl_absorpt_process_details sadabs
_exptl_crystal_colour colourless
_exptl_crystal_density_diffrn 1.238
_exptl_crystal_density_method 'not measured'
_exptl_crystal_description prism
_exptl_crystal_F_000 1744
_exptl_crystal_size_max 1.40
_exptl_crystal_size_mid 0.42
_exptl_crystal_size_min 0.25
_refine_diff_density_max 0.970
_refine_diff_density_min -0.359
_refine_diff_density_rms 0.058
_refine_ls_abs_structure_details 'Flack H D (1983), Acta Cryst. A39, 876-881'
_refine_ls_abs_structure_Flack 0.0(2)
_refine_ls_extinction_coef 0.00115(13)
_refine_ls_extinction_expression Fc^*^=kFc[1+0.001xFc^2^\l^3^/sin(2\q)]^-1/4^
_refine_ls_extinction_method SHELXL
_refine_ls_goodness_of_fit_ref 1.083
_refine_ls_hydrogen_treatment constr
_refine_ls_matrix_type full
_refine_ls_number_parameters 519
_refine_ls_number_reflns 7428
_refine_ls_number_restraints 0
_refine_ls_restrained_S_all 1.083
_refine_ls_R_factor_all 0.0452
_refine_ls_R_factor_gt 0.0450
_refine_ls_shift/su_max 0.000
_refine_ls_shift/su_mean 0.000
_refine_ls_structure_factor_coef Fsqd
_refine_ls_weighting_details 'calc w=1/[\s^2^(Fo^2^)+(0.0735P)^2^+1.7476P] where P=(Fo^2^+2Fc^2^)/3'
_refine_ls_weighting_scheme calc
_refine_ls_wR_factor_gt 0.1280
_refine_ls_wR_factor_ref 0.1283
_reflns_number_gt 7379
_reflns_number_total 7428
_reflns_threshold_expression >2sigma(I)
_cod_data_source_file np5b00543_si_004.cif
_cod_data_source_block cu_hm6_0m
_cod_depositor_comments
;
The following automatic conversions were performed:

data item '_symmetry_cell_setting' value 'Orthorhombic' was changed
to 'orthorhombic' in accordance with the
/home/saulius/struct/COD-crude-data/automatic-downloads/DataCite-retrospective/ACS/depositions/lib/dictionaries/cif_core.dic
dictionary named 'cif_core.dic' version 2.4.2 last updated on
2011-04-26.

Automatic conversion script
Id: cif_fix_values 6909 2019-04-08 15:41:33Z antanas 

2022-05-28
Z value and formula fixed to values more according to usual
chemical conventions.                 miguel
;
_cod_original_formula_sum 'C48 H74 N6 O4'
_cod_original_formula_weight 799.13
_cod_original_formula_moiety '3(C16 H24 N2 O), H2 O'
_cod_original_formula_units_Z 4
_cod_database_code 1553285

loop_
_symmetry_equiv_pos_as_xyz
'x, y, z'
'x+1/2, -y+1/2, -z'
'-x, y+1/2, -z+1/2'
'-x+1/2, -y, z+1/2'

loop_
_atom_site_label
_atom_site_type_symbol
_atom_site_fract_x
_atom_site_fract_y
_atom_site_fract_z
_atom_site_U_iso_or_equiv
_atom_site_adp_type
_atom_site_occupancy
_atom_site_symmetry_multiplicity
_atom_site_calc_flag
_atom_site_refinement_flags
O20 O 0.77305(16) 0.52664(10) 0.24089(5) 0.0290(3) Uani 1 1 d .
O20A O 0.27883(18) 0.94547(11) -0.09198(5) 0.0349(4) Uani 1 1 d .
O20B O 0.31233(18) 0.03539(12) 0.11029(6) 0.0431(5) Uani 1 1 d .
N1 N 0.54260(17) 0.31968(11) 0.14508(5) 0.0181(3) Uani 1 1 d .
N12 N 0.67292(17) 0.20655(12) 0.10470(5) 0.0197(3) Uani 1 1 d .
N1A N 0.53798(17) 0.79518(11) 0.01679(5) 0.0206(3) Uani 1 1 d .
N12A N 0.41730(18) 0.72310(11) 0.07385(5) 0.0221(4) Uani 1 1 d .
N1B N 0.01595(18) 0.24127(11) 0.18690(5) 0.0207(4) Uani 1 1 d .
N12B N 0.11078(19) 0.34330(13) 0.23973(5) 0.0252(4) Uani 1 1 d .
C20 C 0.7326(2) 0.50217(14) 0.20566(6) 0.0225(4) Uani 1 1 d .
H20 H 0.7616 0.5391 0.1821 0.027 Uiso 1 1 calc R
C3 C 0.6442(2) 0.42126(13) 0.19801(6) 0.0197(4) Uani 1 1 d .
C2 C 0.61912(19) 0.39665(13) 0.15701(6) 0.0183(4) Uani 1 1 d .
H2 H 0.6576 0.4358 0.1355 0.022 Uiso 1 1 calc R
C13 C 0.5577(2) 0.27556(13) 0.10354(6) 0.0191(4) Uani 1 1 d .
H13 H 0.4716 0.2386 0.0975 0.023 Uiso 1 1 calc R
C17 C 0.6869(2) 0.15696(15) 0.06389(7) 0.0266(5) Uani 1 1 d .
H17A H 0.6029 0.1186 0.0585 0.032 Uiso 1 1 calc R
H17B H 0.7660 0.1122 0.0653 0.032 Uiso 1 1 calc R
C16 C 0.7085(2) 0.22658(16) 0.02767(6) 0.0281(5) Uani 1 1 d .
H16A H 0.7144 0.1907 0.0008 0.034 Uiso 1 1 calc R
H16B H 0.7960 0.2619 0.0317 0.034 Uiso 1 1 calc R
C4 C 0.5903(2) 0.36363(13) 0.23438(6) 0.0205(4) Uani 1 1 d .
H4A H 0.5557 0.4076 0.2565 0.025 Uiso 1 1 calc R
H4B H 0.6660 0.3250 0.2466 0.025 Uiso 1 1 calc R
C5 C 0.4740(2) 0.29679(14) 0.22019(6) 0.0201(4) Uani 1 1 d .
H5 H 0.3895 0.3368 0.2161 0.024 Uiso 1 1 calc R
C6 C 0.4398(2) 0.21805(15) 0.25226(6) 0.0235(4) Uani 1 1 d .
H6A H 0.4238 0.2480 0.2802 0.028 Uiso 1 1 calc R
H6B H 0.3535 0.1857 0.2436 0.028 Uiso 1 1 calc R
C7 C 0.5540(2) 0.14290(14) 0.25634(6) 0.0261(4) Uani 1 1 d .
H7A H 0.5244 0.0918 0.2761 0.031 Uiso 1 1 calc R
H7B H 0.6378 0.1734 0.2680 0.031 Uiso 1 1 calc R
C8 C 0.5871(2) 0.09854(14) 0.21320(6) 0.0261(4) Uani 1 1 d .
H8A H 0.6648 0.0531 0.2162 0.031 Uiso 1 1 calc R
H8B H 0.5061 0.0621 0.2030 0.031 Uiso 1 1 calc R
C9 C 0.6247(2) 0.17589(14) 0.18086(6) 0.0203(4) Uani 1 1 d .
H9 H 0.7102 0.2095 0.1904 0.024 Uiso 1 1 calc R
C11 C 0.6500(2) 0.13320(14) 0.13735(6) 0.0237(4) Uani 1 1 d .
H11A H 0.7314 0.0905 0.1387 0.028 Uiso 1 1 calc R
H11B H 0.5697 0.0935 0.1293 0.028 Uiso 1 1 calc R
C10 C 0.5077(2) 0.24902(13) 0.17796(6) 0.0181(4) Uani 1 1 d .
H10 H 0.4235 0.2139 0.1684 0.022 Uiso 1 1 calc R
C14 C 0.5765(2) 0.34850(14) 0.06834(6) 0.0245(4) Uani 1 1 d .
H14A H 0.6603 0.3871 0.0737 0.029 Uiso 1 1 calc R
H14B H 0.4966 0.3926 0.0677 0.029 Uiso 1 1 calc R
C15 C 0.5895(2) 0.29709(16) 0.02586(6) 0.0288(5) Uani 1 1 d .
H15A H 0.5030 0.2624 0.0195 0.035 Uiso 1 1 calc R
H15B H 0.6058 0.3447 0.0032 0.035 Uiso 1 1 calc R
C20A C 0.3293(2) 0.93840(15) -0.05640(7) 0.0285(5) Uani 1 1 d .
H20A H 0.3093 0.9880 -0.0367 0.034 Uiso 1 1 calc R
C3A C 0.4156(2) 0.86146(14) -0.04244(7) 0.0248(4) Uani 1 1 d .
C2A C 0.4576(2) 0.86289(13) -0.00138(7) 0.0220(4) Uani 1 1 d .
H2A H 0.4283 0.9152 0.0157 0.026 Uiso 1 1 calc R
C13A C 0.5393(2) 0.78091(13) 0.06256(6) 0.0214(4) Uani 1 1 d .
H13A H 0.6232 0.7428 0.0699 0.026 Uiso 1 1 calc R
C17A C 0.4089(2) 0.70711(15) 0.11962(6) 0.0273(5) Uani 1 1 d .
H17C H 0.4878 0.6672 0.1287 0.033 Uiso 1 1 calc R
H17D H 0.3233 0.6714 0.1261 0.033 Uiso 1 1 calc R
C16A C 0.4098(2) 0.80050(16) 0.14400(6) 0.0274(4) Uani 1 1 d .
H16C H 0.4050 0.7869 0.1746 0.033 Uiso 1 1 calc R
H16D H 0.3282 0.8393 0.1362 0.033 Uiso 1 1 calc R
C10A C 0.5537(2) 0.70439(14) -0.00641(6) 0.0219(4) Uani 1 1 d .
H10A H 0.6391 0.6724 0.0042 0.026 Uiso 1 1 calc R
C5A C 0.5712(2) 0.72037(15) -0.05370(6) 0.0248(4) Uani 1 1 d .
H5A H 0.6587 0.7568 -0.0581 0.030 Uiso 1 1 calc R
C6A C 0.5869(2) 0.62237(15) -0.07497(7) 0.0279(5) Uani 1 1 d .
H6A1 H 0.5910 0.6316 -0.1059 0.033 Uiso 1 1 calc R
H6A2 H 0.6752 0.5933 -0.0660 0.033 Uiso 1 1 calc R
C7A C 0.4697(2) 0.55311(16) -0.06461(7) 0.0313(5) Uani 1 1 d .
H7A1 H 0.3830 0.5775 -0.0771 0.038 Uiso 1 1 calc R
H7A2 H 0.4895 0.4896 -0.0773 0.038 Uiso 1 1 calc R
C8A C 0.4517(2) 0.54197(15) -0.01707(7) 0.0300(5) Uani 1 1 d .
H8A1 H 0.5338 0.5098 -0.0051 0.036 Uiso 1 1 calc R
H8A2 H 0.3707 0.5008 -0.0113 0.036 Uiso 1 1 calc R
C9A C 0.4319(2) 0.63928(14) 0.00448(6) 0.0226(4) Uani 1 1 d .
H9A H 0.3454 0.6694 -0.0063 0.027 Uiso 1 1 calc R
C11A C 0.4221(2) 0.62963(14) 0.05244(6) 0.0247(4) Uani 1 1 d .
H11C H 0.3382 0.5927 0.0597 0.030 Uiso 1 1 calc R
H11D H 0.5026 0.5930 0.0628 0.030 Uiso 1 1 calc R
C14A C 0.5450(2) 0.87496(14) 0.08686(7) 0.0246(4) Uani 1 1 d .
H14C H 0.4662 0.9160 0.0786 0.029 Uiso 1 1 calc R
H14D H 0.6309 0.9096 0.0797 0.029 Uiso 1 1 calc R
C15A C 0.5402(2) 0.85642(15) 0.13425(7) 0.0279(5) Uani 1 1 d .
H15C H 0.6220 0.8191 0.1431 0.034 Uiso 1 1 calc R
H15D H 0.5401 0.9181 0.1498 0.034 Uiso 1 1 calc R
C4A C 0.4530(2) 0.78085(15) -0.07176(6) 0.0263(4) Uani 1 1 d .
H4A1 H 0.4809 0.8076 -0.0994 0.032 Uiso 1 1 calc R
H4A2 H 0.3715 0.7394 -0.0763 0.032 Uiso 1 1 calc R
C20B C 0.2414(2) 0.05818(15) 0.14070(8) 0.0333(5) Uani 1 1 d .
H20B H 0.2434 0.0175 0.1647 0.040 Uiso 1 1 calc R
C3B C 0.1561(2) 0.14157(14) 0.14253(7) 0.0251(4) Uani 1 1 d .
C2B C 0.0958(2) 0.16326(14) 0.18016(7) 0.0231(4) Uani 1 1 d .
H2B H 0.1109 0.1208 0.2031 0.028 Uiso 1 1 calc R
C13B C -0.0059(2) 0.27977(14) 0.22934(6) 0.0230(4) Uani 1 1 d .
H13B H -0.0914 0.3197 0.2288 0.028 Uiso 1 1 calc R
C14B C -0.0248(2) 0.20142(17) 0.26246(7) 0.0305(5) Uani 1 1 d .
H14E H -0.1060 0.1618 0.2552 0.037 Uiso 1 1 calc R
H14F H 0.0572 0.1591 0.2627 0.037 Uiso 1 1 calc R
C15B C -0.0446(3) 0.2452(2) 0.30604(7) 0.0383(6) Uani 1 1 d .
H15E H -0.0539 0.1938 0.3274 0.046 Uiso 1 1 calc R
H15F H -0.1293 0.2848 0.3066 0.046 Uiso 1 1 calc R
C16B C 0.0805(3) 0.3073(2) 0.31579(7) 0.0404(6) Uani 1 1 d .
H16E H 0.0694 0.3376 0.3438 0.048 Uiso 1 1 calc R
H16F H 0.1642 0.2669 0.3165 0.048 Uiso 1 1 calc R
C4B C 0.1430(2) 0.20641(15) 0.10485(7) 0.0252(4) Uani 1 1 d .
H4B1 H 0.1300 0.1671 0.0791 0.030 Uiso 1 1 calc R
H4B2 H 0.2287 0.2442 0.1015 0.030 Uiso 1 1 calc R
C5B C 0.0208(2) 0.27468(14) 0.11008(6) 0.0219(4) Uani 1 1 d .
H5B H -0.0654 0.2369 0.1054 0.026 Uiso 1 1 calc R
C10B C 0.0149(2) 0.31645(13) 0.15442(6) 0.0204(4) Uani 1 1 d .
H10B H -0.0738 0.3524 0.1571 0.024 Uiso 1 1 calc R
C17B C 0.0958(3) 0.38439(19) 0.28240(7) 0.0369(6) Uani 1 1 d .
H17E H 0.0141 0.4268 0.2830 0.044 Uiso 1 1 calc R
H17F H 0.1777 0.4241 0.2889 0.044 Uiso 1 1 calc R
C11B C 0.1193(2) 0.42264(15) 0.20906(7) 0.0256(4) Uani 1 1 d .
H11E H 0.2001 0.4632 0.2159 0.031 Uiso 1 1 calc R
H11F H 0.0359 0.4631 0.2116 0.031 Uiso 1 1 calc R
C9B C 0.1320(2) 0.38708(13) 0.16382(6) 0.0211(4) Uani 1 1 d .
H9B H 0.2217 0.3524 0.1608 0.025 Uiso 1 1 calc R
C8B C 0.1283(2) 0.46927(14) 0.13192(7) 0.0281(5) Uani 1 1 d .
H8B1 H 0.2068 0.5131 0.1371 0.034 Uiso 1 1 calc R
H8B2 H 0.0422 0.5064 0.1356 0.034 Uiso 1 1 calc R
C7B C 0.1359(2) 0.43119(16) 0.08677(7) 0.0295(5) Uani 1 1 d .
H7B1 H 0.1264 0.4853 0.0667 0.035 Uiso 1 1 calc R
H7B2 H 0.2269 0.4010 0.0820 0.035 Uiso 1 1 calc R
C6B C 0.0225(2) 0.35759(15) 0.07839(7) 0.0258(4) Uani 1 1 d .
H6B1 H 0.0349 0.3310 0.0497 0.031 Uiso 1 1 calc R
H6B2 H -0.0677 0.3905 0.0792 0.031 Uiso 1 1 calc R
O1S O 0.3289(19) 0.0761(12) 0.0326(4) 0.515(9) Uiso 1 1 d .

loop_
_atom_site_aniso_label
_atom_site_aniso_U_11
_atom_site_aniso_U_22
_atom_site_aniso_U_33
_atom_site_aniso_U_23
_atom_site_aniso_U_13
_atom_site_aniso_U_12
O20 0.0274(9) 0.0236(7) 0.0360(8) -0.0105(6) -0.0034(6) -0.0021(6)
O20A 0.0343(9) 0.0302(8) 0.0402(9) 0.0125(7) -0.0042(7) 0.0039(7)
O20B 0.0294(10) 0.0276(8) 0.0723(13) -0.0202(8) -0.0042(8) 0.0089(7)
N1 0.0169(9) 0.0147(7) 0.0227(8) -0.0013(6) 0.0009(6) 0.0002(6)
N12 0.0168(9) 0.0180(8) 0.0244(8) -0.0034(6) -0.0002(6) 0.0018(6)
N1A 0.0159(9) 0.0158(8) 0.0301(9) 0.0009(7) 0.0022(6) 0.0010(6)
N12A 0.0200(9) 0.0179(8) 0.0282(8) 0.0029(7) -0.0001(7) -0.0028(6)
N1B 0.0184(9) 0.0157(8) 0.0279(9) 0.0023(6) -0.0004(7) 0.0010(6)
N12B 0.0213(10) 0.0279(9) 0.0265(9) -0.0019(7) -0.0007(7) -0.0045(7)
C20 0.0212(11) 0.0135(9) 0.0327(10) -0.0044(8) 0.0025(8) 0.0000(7)
C3 0.0190(10) 0.0144(9) 0.0258(9) -0.0010(7) 0.0018(8) 0.0002(7)
C2 0.0145(10) 0.0126(8) 0.0277(9) 0.0006(7) 0.0019(7) 0.0005(7)
C13 0.0162(10) 0.0167(9) 0.0245(9) -0.0025(7) -0.0016(7) 0.0007(7)
C17 0.0258(12) 0.0259(10) 0.0280(10) -0.0077(8) -0.0006(8) 0.0060(8)
C16 0.0243(12) 0.0371(12) 0.0230(9) -0.0081(9) -0.0003(8) 0.0021(9)
C4 0.0206(10) 0.0182(9) 0.0227(9) -0.0029(7) 0.0015(7) 0.0002(8)
C5 0.0164(10) 0.0190(9) 0.0249(9) -0.0010(8) 0.0002(7) 0.0009(7)
C6 0.0202(11) 0.0263(10) 0.0241(9) 0.0025(8) 0.0014(8) -0.0053(8)
C7 0.0271(12) 0.0219(10) 0.0292(10) 0.0053(8) -0.0012(8) -0.0027(8)
C8 0.0279(12) 0.0180(9) 0.0324(11) 0.0031(8) -0.0008(9) -0.0001(8)
C9 0.0197(11) 0.0154(9) 0.0257(10) 0.0002(7) -0.0009(8) -0.0011(7)
C11 0.0255(11) 0.0155(9) 0.0301(10) -0.0020(8) -0.0013(8) 0.0037(8)
C10 0.0158(10) 0.0154(9) 0.0232(9) 0.0002(7) -0.0008(7) -0.0033(7)
C14 0.0282(12) 0.0210(9) 0.0244(10) -0.0010(8) -0.0002(8) 0.0017(8)
C15 0.0319(12) 0.0310(11) 0.0235(10) -0.0014(8) -0.0024(9) 0.0029(9)
C20A 0.0259(12) 0.0202(10) 0.0394(12) 0.0079(9) 0.0063(9) 0.0002(8)
C3A 0.0195(11) 0.0214(10) 0.0335(10) 0.0080(8) 0.0056(8) -0.0005(8)
C2A 0.0175(10) 0.0128(8) 0.0355(10) 0.0037(8) 0.0065(8) -0.0016(7)
C13A 0.0150(10) 0.0180(9) 0.0311(10) 0.0005(8) -0.0012(8) 0.0020(7)
C17A 0.0296(12) 0.0238(10) 0.0285(10) 0.0058(8) 0.0002(8) -0.0043(9)
C16A 0.0271(12) 0.0291(11) 0.0260(10) 0.0024(8) -0.0023(8) 0.0020(9)
C10A 0.0176(11) 0.0160(9) 0.0322(10) -0.0011(8) 0.0001(8) 0.0021(7)
C5A 0.0172(11) 0.0252(10) 0.0321(10) 0.0016(8) 0.0037(8) 0.0005(8)
C6A 0.0193(11) 0.0320(11) 0.0324(10) -0.0034(9) 0.0019(8) 0.0063(9)
C7A 0.0302(13) 0.0256(10) 0.0382(12) -0.0073(9) 0.0002(9) 0.0006(9)
C8A 0.0327(13) 0.0186(10) 0.0388(12) -0.0021(9) -0.0011(9) -0.0030(9)
C9A 0.0189(11) 0.0167(9) 0.0321(10) 0.0013(8) -0.0018(8) -0.0005(7)
C11A 0.0239(11) 0.0169(9) 0.0333(11) 0.0031(8) -0.0017(8) -0.0031(8)
C14A 0.0217(11) 0.0179(9) 0.0341(11) -0.0006(8) 0.0016(8) 0.0000(8)
C15A 0.0274(12) 0.0226(10) 0.0338(11) -0.0040(8) -0.0042(9) 0.0010(8)
C4A 0.0237(12) 0.0266(10) 0.0286(10) 0.0047(8) 0.0041(8) 0.0018(8)
C20B 0.0244(12) 0.0178(10) 0.0577(14) -0.0083(10) -0.0115(10) 0.0006(8)
C3B 0.0197(11) 0.0160(9) 0.0395(11) -0.0055(8) -0.0076(9) -0.0012(8)
C2B 0.0167(11) 0.0177(9) 0.0348(11) 0.0022(8) -0.0072(8) -0.0031(7)
C13B 0.0164(11) 0.0245(10) 0.0282(10) 0.0009(8) 0.0006(8) 0.0002(8)
C14B 0.0212(11) 0.0366(12) 0.0337(11) 0.0094(10) -0.0008(9) -0.0003(9)
C15B 0.0247(13) 0.0592(16) 0.0312(12) 0.0086(11) 0.0026(9) -0.0035(11)
C16B 0.0314(14) 0.0645(17) 0.0252(11) -0.0014(11) -0.0004(9) -0.0085(12)
C4B 0.0229(11) 0.0215(10) 0.0311(10) -0.0068(8) -0.0006(8) 0.0022(8)
C5B 0.0156(10) 0.0220(9) 0.0282(10) -0.0001(8) -0.0014(8) 0.0007(7)
C10B 0.0151(10) 0.0165(9) 0.0296(10) 0.0026(8) -0.0005(7) 0.0018(7)
C17B 0.0310(14) 0.0476(14) 0.0320(12) -0.0094(10) 0.0026(9) -0.0089(11)
C11B 0.0218(11) 0.0211(10) 0.0340(11) -0.0041(8) 0.0005(8) -0.0016(8)
C9B 0.0191(11) 0.0145(9) 0.0297(10) 0.0014(7) -0.0020(8) 0.0008(7)
C8B 0.0274(12) 0.0176(10) 0.0393(12) 0.0043(8) -0.0025(9) -0.0033(8)
C7B 0.0263(12) 0.0279(11) 0.0344(11) 0.0097(9) -0.0012(9) -0.0027(9)
C6B 0.0196(11) 0.0289(11) 0.0289(10) 0.0024(8) -0.0002(8) 0.0003(8)

loop_
_atom_type_symbol
_atom_type_description
_atom_type_scat_dispersion_real
_atom_type_scat_dispersion_imag
_atom_type_scat_source
C C 0.0181 0.0091 'International Tables Vol C Tables 4.2.6.8 and 6.1.1.4'
H H 0.0000 0.0000 'International Tables Vol C Tables 4.2.6.8 and 6.1.1.4'
N N 0.0311 0.0180 'International Tables Vol C Tables 4.2.6.8 and 6.1.1.4'
O O 0.0492 0.0322 'International Tables Vol C Tables 4.2.6.8 and 6.1.1.4'

loop_
_geom_angle_atom_site_label_1
_geom_angle_atom_site_label_2
_geom_angle_atom_site_label_3
_geom_angle
C2 N1 C13 121.88(16)
C2 N1 C10 117.12(15)
C13 N1 C10 112.36(14)
C11 N12 C17 107.87(15)
C11 N12 C13 110.77(15)
C17 N12 C13 110.68(15)
C2A N1A C13A 121.41(16)
C2A N1A C10A 116.48(17)
C13A N1A C10A 112.22(15)
C11A N12A C17A 108.89(15)
C11A N12A C13A 110.23(15)
C17A N12A C13A 111.51(16)
C2B N1B C13B 121.52(17)
C2B N1B C10B 117.75(17)
C13B N1B C10B 112.51(15)
C11B N12B C13B 110.20(16)
C11B N12B C17B 108.66(17)
C13B N12B C17B 111.21(17)
O20 C20 C3 124.09(19)
O20 C20 H20 118.0
C3 C20 H20 118.0
C2 C3 C20 117.63(18)
C2 C3 C4 122.38(17)
C20 C3 C4 119.87(17)
N1 C2 C3 124.09(17)
N1 C2 H2 118.0
C3 C2 H2 118.0
N1 C13 N12 109.11(15)
N1 C13 C14 113.16(15)
N12 C13 C14 111.23(16)
N1 C13 H13 107.7
N12 C13 H13 107.7
C14 C13 H13 107.7
N12 C17 C16 112.23(17)
N12 C17 H17A 109.2
C16 C17 H17A 109.2
N12 C17 H17B 109.2
C16 C17 H17B 109.2
H17A C17 H17B 107.9
C17 C16 C15 109.67(18)
C17 C16 H16A 109.7
C15 C16 H16A 109.7
C17 C16 H16B 109.7
C15 C16 H16B 109.7
H16A C16 H16B 108.2
C3 C4 C5 110.90(16)
C3 C4 H4A 109.5
C5 C4 H4A 109.5
C3 C4 H4B 109.5
C5 C4 H4B 109.5
H4A C4 H4B 108.0
C10 C5 C4 111.28(16)
C10 C5 C6 108.43(15)
C4 C5 C6 113.58(16)
C10 C5 H5 107.8
C4 C5 H5 107.8
C6 C5 H5 107.8
C7 C6 C5 112.83(16)
C7 C6 H6A 109.0
C5 C6 H6A 109.0
C7 C6 H6B 109.0
C5 C6 H6B 109.0
H6A C6 H6B 107.8
C6 C7 C8 110.57(17)
C6 C7 H7A 109.5
C8 C7 H7A 109.5
C6 C7 H7B 109.5
C8 C7 H7B 109.5
H7A C7 H7B 108.1
C9 C8 C7 111.34(16)
C9 C8 H8A 109.4
C7 C8 H8A 109.4
C9 C8 H8B 109.4
C7 C8 H8B 109.4
H8A C8 H8B 108.0
C11 C9 C10 109.01(16)
C11 C9 C8 111.77(16)
C10 C9 C8 109.34(16)
C11 C9 H9 108.9
C10 C9 H9 108.9
C8 C9 H9 108.9
N12 C11 C9 113.03(16)
N12 C11 H11A 109.0
C9 C11 H11A 109.0
N12 C11 H11B 109.0
C9 C11 H11B 109.0
H11A C11 H11B 107.8
N1 C10 C9 108.45(15)
N1 C10 C5 112.23(15)
C9 C10 C5 113.34(16)
N1 C10 H10 107.5
C9 C10 H10 107.5
C5 C10 H10 107.5
C13 C14 C15 110.11(16)
C13 C14 H14A 109.6
C15 C14 H14A 109.6
C13 C14 H14B 109.6
C15 C14 H14B 109.6
H14A C14 H14B 108.2
C16 C15 C14 109.40(17)
C16 C15 H15A 109.8
C14 C15 H15A 109.8
C16 C15 H15B 109.8
C14 C15 H15B 109.8
H15A C15 H15B 108.2
O20A C20A C3A 125.1(2)
O20A C20A H20A 117.4
C3A C20A H20A 117.4
C2A C3A C20A 117.35(19)
C2A C3A C4A 121.98(19)
C20A C3A C4A 120.63(19)
N1A C2A C3A 124.65(19)
N1A C2A H2A 117.7
C3A C2A H2A 117.7
N1A C13A N12A 107.91(15)
N1A C13A C14A 112.69(16)
N12A C13A C14A 112.09(16)
N1A C13A H13A 108.0
N12A C13A H13A 108.0
C14A C13A H13A 108.0
N12A C17A C16A 111.96(16)
N12A C17A H17C 109.2
C16A C17A H17C 109.2
N12A C17A H17D 109.2
C16A C17A H17D 109.2
H17C C17A H17D 107.9
C17A C16A C15A 109.96(18)
C17A C16A H16C 109.7
C15A C16A H16C 109.7
C17A C16A H16D 109.7
C15A C16A H16D 109.7
H16C C16A H16D 108.2
N1A C10A C5A 112.21(16)
N1A C10A C9A 108.45(16)
C5A C10A C9A 113.24(17)
N1A C10A H10A 107.6
C5A C10A H10A 107.6
C9A C10A H10A 107.6
C10A C5A C6A 108.33(16)
C10A C5A C4A 111.32(16)
C6A C5A C4A 113.58(17)
C10A C5A H5A 107.8
C6A C5A H5A 107.8
C4A C5A H5A 107.8
C7A C6A C5A 113.17(17)
C7A C6A H6A1 108.9
C5A C6A H6A1 108.9
C7A C6A H6A2 108.9
C5A C6A H6A2 108.9
H6A1 C6A H6A2 107.8
C8A C7A C6A 111.23(18)
C8A C7A H7A1 109.4
C6A C7A H7A1 109.4
C8A C7A H7A2 109.4
C6A C7A H7A2 109.4
H7A1 C7A H7A2 108.0
C7A C8A C9A 111.46(18)
C7A C8A H8A1 109.3
C9A C8A H8A1 109.3
C7A C8A H8A2 109.3
C9A C8A H8A2 109.3
H8A1 C8A H8A2 108.0
C8A C9A C10A 109.09(17)
C8A C9A C11A 111.98(16)
C10A C9A C11A 108.96(16)
C8A C9A H9A 108.9
C10A C9A H9A 108.9
C11A C9A H9A 108.9
N12A C11A C9A 112.56(16)
N12A C11A H11C 109.1
C9A C11A H11C 109.1
N12A C11A H11D 109.1
C9A C11A H11D 109.1
H11C C11A H11D 107.8
C13A C14A C15A 110.64(16)
C13A C14A H14C 109.5
C15A C14A H14C 109.5
C13A C14A H14D 109.5
C15A C14A H14D 109.5
H14C C14A H14D 108.1
C16A C15A C14A 108.26(17)
C16A C15A H15C 110.0
C14A C15A H15C 110.0
C16A C15A H15D 110.0
C14A C15A H15D 110.0
H15C C15A H15D 108.4
C3A C4A C5A 111.08(18)
C3A C4A H4A1 109.4
C5A C4A H4A1 109.4
C3A C4A H4A2 109.4
C5A C4A H4A2 109.4
H4A1 C4A H4A2 108.0
O20B C20B C3B 124.6(2)
O20B C20B H20B 117.7
C3B C20B H20B 117.7
C2B C3B C20B 117.7(2)
C2B C3B C4B 121.76(18)
C20B C3B C4B 120.4(2)
N1B C2B C3B 124.27(19)
N1B C2B H2B 117.9
C3B C2B H2B 117.9
N1B C13B N12B 108.28(16)
N1B C13B C14B 112.86(17)
N12B C13B C14B 111.55(17)
N1B C13B H13B 108.0
N12B C13B H13B 108.0
C14B C13B H13B 108.0
C15B C14B C13B 110.70(19)
C15B C14B H14E 109.5
C13B C14B H14E 109.5
C15B C14B H14F 109.5
C13B C14B H14F 109.5
H14E C14B H14F 108.1
C14B C15B C16B 108.08(19)
C14B C15B H15E 110.1
C16B C15B H15E 110.1
C14B C15B H15F 110.1
C16B C15B H15F 110.1
H15E C15B H15F 108.4
C17B C16B C15B 109.8(2)
C17B C16B H16E 109.7
C15B C16B H16E 109.7
C17B C16B H16F 109.7
C15B C16B H16F 109.7
H16E C16B H16F 108.2
C3B C4B C5B 110.65(17)
C3B C4B H4B1 109.5
C5B C4B H4B1 109.5
C3B C4B H4B2 109.5
C5B C4B H4B2 109.5
H4B1 C4B H4B2 108.1
C10B C5B C4B 111.53(16)
C10B C5B C6B 108.57(16)
C4B C5B C6B 112.90(17)
C10B C5B H5B 107.9
C4B C5B H5B 107.9
C6B C5B H5B 107.9
N1B C10B C5B 112.03(15)
N1B C10B C9B 108.40(15)
C5B C10B C9B 113.37(16)
N1B C10B H10B 107.6
C5B C10B H10B 107.6
C9B C10B H10B 107.6
N12B C17B C16B 112.1(2)
N12B C17B H17E 109.2
C16B C17B H17E 109.2
N12B C17B H17F 109.2
C16B C17B H17F 109.2
H17E C17B H17F 107.9
N12B C11B C9B 112.49(16)
N12B C11B H11E 109.1
C9B C11B H11E 109.1
N12B C11B H11F 109.1
C9B C11B H11F 109.1
H11E C11B H11F 107.8
C11B C9B C8B 112.24(16)
C11B C9B C10B 109.38(16)
C8B C9B C10B 109.52(16)
C11B C9B H9B 108.5
C8B C9B H9B 108.5
C10B C9B H9B 108.5
C9B C8B C7B 111.05(17)
C9B C8B H8B1 109.4
C7B C8B H8B1 109.4
C9B C8B H8B2 109.4
C7B C8B H8B2 109.4
H8B1 C8B H8B2 108.0
C6B C7B C8B 111.16(17)
C6B C7B H7B1 109.4
C8B C7B H7B1 109.4
C6B C7B H7B2 109.4
C8B C7B H7B2 109.4
H7B1 C7B H7B2 108.0
C7B C6B C5B 113.55(17)
C7B C6B H6B1 108.9
C5B C6B H6B1 108.9
C7B C6B H6B2 108.9
C5B C6B H6B2 108.9
H6B1 C6B H6B2 107.7

loop_
_geom_bond_atom_site_label_1
_geom_bond_atom_site_label_2
_geom_bond_distance
O20 C20 1.232(3)
O20A C20A 1.234(3)
O20B C20B 1.227(3)
N1 C2 1.358(2)
N1 C13 1.461(2)
N1 C10 1.473(2)
N12 C11 1.471(3)
N12 C17 1.473(2)
N12 C13 1.476(2)
N1A C2A 1.353(3)
N1A C13A 1.465(3)
N1A C10A 1.470(2)
N12A C11A 1.468(2)
N12A C17A 1.470(3)
N12A C13A 1.476(2)
N1B C2B 1.352(3)
N1B C13B 1.464(3)
N1B C10B 1.468(2)
N12B C11B 1.474(3)
N12B C13B 1.475(3)
N12B C17B 1.476(3)
C20 C3 1.437(3)
C20 H20 0.9500
C3 C2 1.366(3)
C3 C4 1.499(3)
C2 H2 0.9500
C13 C14 1.520(3)
C13 H13 1.0000
C17 C16 1.517(3)
C17 H17A 0.9900
C17 H17B 0.9900
C16 C15 1.518(3)
C16 H16A 0.9900
C16 H16B 0.9900
C4 C5 1.531(3)
C4 H4A 0.9900
C4 H4B 0.9900
C5 C10 1.530(3)
C5 C6 1.532(3)
C5 H5 1.0000
C6 C7 1.531(3)
C6 H6A 0.9900
C6 H6B 0.9900
C7 C8 1.534(3)
C7 H7A 0.9900
C7 H7B 0.9900
C8 C9 1.531(3)
C8 H8A 0.9900
C8 H8B 0.9900
C9 C11 1.522(3)
C9 C10 1.528(3)
C9 H9 1.0000
C11 H11A 0.9900
C11 H11B 0.9900
C10 H10 1.0000
C14 C15 1.530(3)
C14 H14A 0.9900
C14 H14B 0.9900
C15 H15A 0.9900
C15 H15B 0.9900
C20A C3A 1.430(3)
C20A H20A 0.9500
C3A C2A 1.364(3)
C3A C4A 1.502(3)
C2A H2A 0.9500
C13A C14A 1.520(3)
C13A H13A 1.0000
C17A C16A 1.513(3)
C17A H17C 0.9900
C17A H17D 0.9900
C16A C15A 1.519(3)
C16A H16C 0.9900
C16A H16D 0.9900
C10A C5A 1.525(3)
C10A C9A 1.529(3)
C10A H10A 1.0000
C5A C6A 1.529(3)
C5A C4A 1.534(3)
C5A H5A 1.0000
C6A C7A 1.528(3)
C6A H6A1 0.9900
C6A H6A2 0.9900
C7A C8A 1.526(3)
C7A H7A1 0.9900
C7A H7A2 0.9900
C8A C9A 1.529(3)
C8A H8A1 0.9900
C8A H8A2 0.9900
C9A C11A 1.530(3)
C9A H9A 1.0000
C11A H11C 0.9900
C11A H11D 0.9900
C14A C15A 1.525(3)
C14A H14C 0.9900
C14A H14D 0.9900
C15A H15C 0.9900
C15A H15D 0.9900
C4A H4A1 0.9900
C4A H4A2 0.9900
C20B C3B 1.427(3)
C20B H20B 0.9500
C3B C2B 1.363(3)
C3B C4B 1.503(3)
C2B H2B 0.9500
C13B C14B 1.525(3)
C13B H13B 1.0000
C14B C15B 1.523(3)
C14B H14E 0.9900
C14B H14F 0.9900
C15B C16B 1.523(4)
C15B H15E 0.9900
C15B H15F 0.9900
C16B C17B 1.515(4)
C16B H16E 0.9900
C16B H16F 0.9900
C4B C5B 1.529(3)
C4B H4B1 0.9900
C4B H4B2 0.9900
C5B C10B 1.522(3)
C5B C6B 1.530(3)
C5B H5B 1.0000
C10B C9B 1.533(3)
C10B H10B 1.0000
C17B H17E 0.9900
C17B H17F 0.9900
C11B C9B 1.523(3)
C11B H11E 0.9900
C11B H11F 0.9900
C9B C8B 1.528(3)
C9B H9B 1.0000
C8B C7B 1.528(3)
C8B H8B1 0.9900
C8B H8B2 0.9900
C7B C6B 1.527(3)
C7B H7B1 0.9900
C7B H7B2 0.9900
C6B H6B1 0.9900
C6B H6B2 0.9900

loop_
_geom_torsion_atom_site_label_1
_geom_torsion_atom_site_label_2
_geom_torsion_atom_site_label_3
_geom_torsion_atom_site_label_4
_geom_torsion
O20 C20 C3 C2 -173.37(19)
O20 C20 C3 C4 2.9(3)
C13 N1 C2 C3 -157.47(18)
C10 N1 C2 C3 -12.2(3)
C20 C3 C2 N1 177.11(17)
C4 C3 C2 N1 1.0(3)
C2 N1 C13 N12 84.2(2)
C10 N1 C13 N12 -62.57(19)
C2 N1 C13 C14 -40.2(2)
C10 N1 C13 C14 173.02(17)
C11 N12 C13 N1 57.55(19)
C17 N12 C13 N1 177.16(15)
C11 N12 C13 C14 -176.91(16)
C17 N12 C13 C14 -57.3(2)
C11 N12 C17 C16 178.97(17)
C13 N12 C17 C16 57.6(2)
N12 C17 C16 C15 -57.6(2)
C2 C3 C4 C5 -17.0(3)
C20 C3 C4 C5 166.95(17)
C3 C4 C5 C10 42.2(2)
C3 C4 C5 C6 164.91(16)
C10 C5 C6 C7 55.0(2)
C4 C5 C6 C7 -69.2(2)
C5 C6 C7 C8 -55.8(2)
C6 C7 C8 C9 55.7(2)
C7 C8 C9 C11 -176.87(17)
C7 C8 C9 C10 -56.1(2)
C17 N12 C11 C9 -176.33(17)
C13 N12 C11 C9 -55.1(2)
C10 C9 C11 N12 53.3(2)
C8 C9 C11 N12 174.32(17)
C2 N1 C10 C9 -87.1(2)
C13 N1 C10 C9 61.33(19)
C2 N1 C10 C5 38.8(2)
C13 N1 C10 C5 -172.69(16)
C11 C9 C10 N1 -54.5(2)
C8 C9 C10 N1 -176.95(15)
C11 C9 C10 C5 -179.82(16)
C8 C9 C10 C5 57.7(2)
C4 C5 C10 N1 -54.2(2)
C6 C5 C10 N1 -179.78(16)
C4 C5 C10 C9 69.1(2)
C6 C5 C10 C9 -56.5(2)
N1 C13 C14 C15 -179.21(17)
N12 C13 C14 C15 57.5(2)
C17 C16 C15 C14 56.5(2)
C13 C14 C15 C16 -57.0(2)
O20A C20A C3A C2A -177.1(2)
O20A C20A C3A C4A 0.5(3)
C13A N1A C2A C3A -157.70(19)
C10A N1A C2A C3A -14.6(3)
C20A C3A C2A N1A 179.28(18)
C4A C3A C2A N1A 1.7(3)
C2A N1A C13A N12A 80.1(2)
C10A N1A C13A N12A -64.41(19)
C2A N1A C13A C14A -44.2(2)
C10A N1A C13A C14A 171.29(16)
C11A N12A C13A N1A 60.19(19)
C17A N12A C13A N1A -178.73(16)
C11A N12A C13A C14A -175.15(16)
C17A N12A C13A C14A -54.1(2)
C11A N12A C17A C16A 177.54(17)
C13A N12A C17A C16A 55.7(2)
N12A C17A C16A C15A -58.7(2)
C2A N1A C10A C5A 41.1(2)
C13A N1A C10A C5A -172.54(16)
C2A N1A C10A C9A -84.7(2)
C13A N1A C10A C9A 61.6(2)
N1A C10A C5A C6A 179.86(16)
C9A C10A C5A C6A -57.0(2)
N1A C10A C5A C4A -54.6(2)
C9A C10A C5A C4A 68.6(2)
C10A C5A C6A C7A 54.2(2)
C4A C5A C6A C7A -70.0(2)
C5A C6A C7A C8A -54.4(2)
C6A C7A C8A C9A 54.7(2)
C7A C8A C9A C10A -56.0(2)
C7A C8A C9A C11A -176.70(18)
N1A C10A C9A C8A -176.22(16)
C5A C10A C9A C8A 58.5(2)
N1A C10A C9A C11A -53.7(2)
C5A C10A C9A C11A -178.93(16)
C17A N12A C11A C9A -179.63(17)
C13A N12A C11A C9A -57.0(2)
C8A C9A C11A N12A 174.13(17)
C10A C9A C11A N12A 53.4(2)
N1A C13A C14A C15A 177.67(17)
N12A C13A C14A C15A 55.7(2)
C17A C16A C15A C14A 58.6(2)
C13A C14A C15A C16A -57.4(2)
C2A C3A C4A C5A -15.7(3)
C20A C3A C4A C5A 166.78(18)
C10A C5A C4A C3A 40.9(2)
C6A C5A C4A C3A 163.46(17)
O20B C20B C3B C2B -172.6(2)
O20B C20B C3B C4B 3.0(3)
C13B N1B C2B C3B -158.12(19)
C10B N1B C2B C3B -12.0(3)
C20B C3B C2B N1B 177.98(19)
C4B C3B C2B N1B 2.5(3)
C2B N1B C13B N12B 83.8(2)
C10B N1B C13B N12B -63.9(2)
C2B N1B C13B C14B -40.2(3)
C10B N1B C13B C14B 172.08(17)
C11B N12B C13B N1B 59.8(2)
C17B N12B C13B N1B -179.66(17)
C11B N12B C13B C14B -175.44(17)
C17B N12B C13B C14B -54.9(2)
N1B C13B C14B C15B 179.05(18)
N12B C13B C14B C15B 56.9(2)
C13B C14B C15B C16B -58.0(3)
C14B C15B C16B C17B 58.4(3)
C2B C3B C4B C5B -19.1(3)
C20B C3B C4B C5B 165.57(18)
C3B C4B C5B C10B 43.6(2)
C3B C4B C5B C6B 166.12(17)
C2B N1B C10B C5B 37.7(2)
C13B N1B C10B C5B -173.30(16)
C2B N1B C10B C9B -88.2(2)
C13B N1B C10B C9B 60.8(2)
C4B C5B C10B N1B -53.8(2)
C6B C5B C10B N1B -178.77(16)
C4B C5B C10B C9B 69.3(2)
C6B C5B C10B C9B -55.7(2)
C11B N12B C17B C16B 177.67(19)
C13B N12B C17B C16B 56.2(3)
C15B C16B C17B N12B -58.5(3)
C13B N12B C11B C9B -56.8(2)
C17B N12B C11B C9B -178.83(18)
N12B C11B C9B C8B 175.05(17)
N12B C11B C9B C10B 53.3(2)
N1B C10B C9B C11B -53.4(2)
C5B C10B C9B C11B -178.49(16)
N1B C10B C9B C8B -176.82(16)
C5B C10B C9B C8B 58.1(2)
C11B C9B C8B C7B -177.91(17)
C10B C9B C8B C7B -56.2(2)
C9B C8B C7B C6B 54.9(2)
C8B C7B C6B C5B -54.4(2)
C10B C5B C6B C7B 53.5(2)
C4B C5B C6B C7B -70.7(2)
